data_2208653
loop_
_publ_author_name
'Xiao-Qing Cai'
'Mao-Lin Hu'

_publ_section_title
;
 <i>N</i>,<i>N</i>',<i>N</i>''-Tricyclohexylguanidinium chloride
;
_journal_coeditor_code LH2007
_journal_issue 4
_journal_name_full 'Acta Crystallographica Section E'
_journal_page_first o1260
_journal_page_last o1261
_journal_paper_doi 10.1107/S1600536806007331
_journal_volume 62
_journal_year 2006
_chemical_formula_iupac 'C19 H36 N3 +, Cl-'
_chemical_formula_moiety 'C19 H36 N3 +, Cl-'
_chemical_formula_sum 'C19 H36 Cl N3'
_chemical_formula_weight 341.96
_chemical_name_systematic
;
N,N',N''-Tricyclohexylguanidinium chloride
;
_space_group_IT_number 198
_symmetry_cell_setting cubic
_symmetry_space_group_name_Hall 'P 2ac 2ab 3'
_symmetry_space_group_name_H-M 'P 21 3'
_atom_sites_solution_hydrogens geom
_atom_sites_solution_primary direct
_atom_sites_solution_secondary difmap
_audit_creation_method SHELXL-97
_cell_angle_alpha 90.00
_cell_angle_beta 90.00
_cell_angle_gamma 90.00
_cell_formula_units_Z 4
_cell_length_a 12.6411(5)
_cell_length_b 12.6411(5)
_cell_length_c 12.6411(5)
_cell_measurement_reflns_used 2136
_cell_measurement_temperature 298(2)
_cell_measurement_theta_max 24.08
_cell_measurement_theta_min 2.45
_cell_volume 2020.02(14)
_computing_cell_refinement 'SAINT (Bruker, 2002)'
_computing_data_collection 'SMART (Bruker, 2002)'
_computing_data_reduction SAINT
_computing_molecular_graphics 'SHELXTL(Bruker, 2002)'
_computing_publication_material SHELXL97
_computing_structure_refinement 'SHELXL97 (Sheldrick, 1997)'
_computing_structure_solution 'SHELXS97 (Sheldrick, 1997)'
_diffrn_ambient_temperature 298(2)
_diffrn_measured_fraction_theta_full 1.000
_diffrn_measured_fraction_theta_max 1.000
_diffrn_measurement_device_type 'Bruker APEX area-detector'
_diffrn_measurement_method '\f and \w'
_diffrn_radiation_monochromator graphite
_diffrn_radiation_source 'fine-focus sealed tube'
_diffrn_radiation_type MoK\a
_diffrn_radiation_wavelength 0.71073
_diffrn_reflns_av_R_equivalents 0.0396
_diffrn_reflns_av_sigmaI/netI 0.0221
_diffrn_reflns_limit_h_max 11
_diffrn_reflns_limit_h_min -15
_diffrn_reflns_limit_k_max 14
_diffrn_reflns_limit_k_min -15
_diffrn_reflns_limit_l_max 15
_diffrn_reflns_limit_l_min -13
_diffrn_reflns_number 10792
_diffrn_reflns_theta_full 25.18
_diffrn_reflns_theta_max 25.18
_diffrn_reflns_theta_min 2.28
_diffrn_standards_number 0
_exptl_absorpt_coefficient_mu 0.194
_exptl_absorpt_correction_T_max 0.9721
_exptl_absorpt_correction_T_min 0.9311
_exptl_absorpt_correction_type multi-scan
_exptl_absorpt_process_details '(SADABS; Bruker, 2002)'
_exptl_crystal_colour Colorless
_exptl_crystal_density_diffrn 1.124
_exptl_crystal_density_method 'not measured'
_exptl_crystal_description Block
_exptl_crystal_F_000 752
_exptl_crystal_size_max 0.34
_exptl_crystal_size_mid 0.28
_exptl_crystal_size_min 0.12
_refine_diff_density_max 0.363
_refine_diff_density_min -0.135
_refine_ls_abs_structure_details 'Flack (1983), 524 Friedel pairs'
_refine_ls_abs_structure_Flack 0.16(2)
_refine_ls_extinction_method none
_refine_ls_goodness_of_fit_ref 1.292
_refine_ls_hydrogen_treatment constr
_refine_ls_matrix_type full
_refine_ls_number_parameters 70
_refine_ls_number_reflns 1221
_refine_ls_number_restraints 0
_refine_ls_restrained_S_all 1.292
_refine_ls_R_factor_all 0.0707
_refine_ls_R_factor_gt 0.0668
_refine_ls_shift/su_max 0.002
_refine_ls_shift/su_mean 0.001
_refine_ls_structure_factor_coef Fsqd
_refine_ls_weighting_details 'calc w=1/[\s^2^(Fo^2^)+(0.0698P)^2^+0.4253P] where P=(Fo^2^+2Fc^2^)/3'
_refine_ls_weighting_scheme calc
_refine_ls_wR_factor_gt 0.1597
_refine_ls_wR_factor_ref 0.1620
_reflns_number_gt 1146
_reflns_number_total 1221
_reflns_threshold_expression I>2\s(I)
_cod_data_source_file lh2007.cif
_cod_data_source_block I
_cod_depositor_comments
;
The following automatic conversions were performed:
'_symmetry_cell_setting' value 'Cubic' changed to 'cubic' according to
'/home/saulius/struct/CIF-dictionaries/cif_core.dic' dictionary named
'cif_core.dic' version 2.4.1 from
2010-06-29.

'_exptl_absorpt_correction_type' value 'Multi-scan' changed
to 'multi-scan' according to
'/home/saulius/struct/CIF-dictionaries/cif_core.dic' dictionary named
'cif_core.dic' version 2.4.1 from 2010-06-29.

Automatic conversion script
Id: cif_fix_enum 1527 2010-12-29 10:47:43Z saulius 

The following automatic conversions were performed:

'_symmetry_cell_setting' value 'Cubic' changed to 'cubic' according
to /home/saulius/struct/CIF-dictionaries/cif_core.dic dictionary
named 'cif_core.dic' version 2.4.1 from
2010-06-29.

'_exptl_absorpt_correction_type' value 'Multi-scan'
changed to 'multi-scan' according to
/home/saulius/struct/CIF-dictionaries/cif_core.dic dictionary named
'cif_core.dic' version 2.4.1 from 2010-06-29.

Automatic conversion script
Id: cif_fix_values 1715 2011-07-08 13:25:40Z adriana 
;
_cod_database_code 2208653
_cod_database_fobs_code 2208653

loop_
_symmetry_equiv_pos_as_xyz
'x, y, z'
'-x+1/2, -y, z+1/2'
'-x, y+1/2, -z+1/2'
'x+1/2, -y+1/2, -z'
'z, x, y'
'z+1/2, -x+1/2, -y'
'-z+1/2, -x, y+1/2'
'-z, x+1/2, -y+1/2'
'y, z, x'
'-y, z+1/2, -x+1/2'
'y+1/2, -z+1/2, -x'
'-y+1/2, -z, x+1/2'

loop_
_atom_site_type_symbol
_atom_site_label
_atom_site_fract_x
_atom_site_fract_y
_atom_site_fract_z
_atom_site_U_iso_or_equiv
_atom_site_adp_type
_atom_site_calc_flag
_atom_site_refinement_flags
_atom_site_occupancy
Cl Cl1 0.86073(6) 0.63927(6) 0.36073(6) 0.0588(4) Uani d S 1
N N1 1.0209(2) 0.8677(3) 0.3378(2) 0.0704(9) Uani d . 1
H H1 0.9985 0.8038 0.3444 0.084 Uiso calc R 1
C C1 1.1045(3) 0.8955(3) 0.3955(3) 0.0604(16) Uani d S 1
C C2 0.9641(3) 0.9363(3) 0.2643(3) 0.0679(10) Uani d . 1
H H2 1.0151 0.9839 0.2305 0.081 Uiso calc R 1
C C3 0.9105(4) 0.8723(3) 0.1800(3) 0.0820(12) Uani d . 1
H H3A 0.8598 0.8244 0.2120 0.098 Uiso calc R 1
H H3B 0.9625 0.8306 0.1420 0.098 Uiso calc R 1
C C4 0.8537(4) 0.9469(4) 0.1033(3) 0.0913(14) Uani d . 1
H H4A 0.9052 0.9928 0.0698 0.110 Uiso calc R 1
H H4B 0.8196 0.9056 0.0484 0.110 Uiso calc R 1
C C5 0.7737(4) 1.0119(6) 0.1581(4) 0.1147(19) Uani d . 1
H H5A 0.7194 0.9664 0.1875 0.138 Uiso calc R 1
H H5B 0.7404 1.0593 0.1078 0.138 Uiso calc R 1
C C6 0.8242(6) 1.0751(6) 0.2451(5) 0.149(3) Uani d . 1
H H6A 0.7702 1.1141 0.2831 0.179 Uiso calc R 1
H H6B 0.8733 1.1258 0.2148 0.179 Uiso calc R 1
C C7 0.8839(5) 1.0020(5) 0.3227(4) 0.1143(19) Uani d . 1
H H7A 0.9193 1.0445 0.3760 0.137 Uiso calc R 1
H H7B 0.8339 0.9560 0.3583 0.137 Uiso calc R 1

loop_
_atom_site_aniso_label
_atom_site_aniso_U_11
_atom_site_aniso_U_22
_atom_site_aniso_U_33
_atom_site_aniso_U_12
_atom_site_aniso_U_13
_atom_site_aniso_U_23
Cl1 0.0588(4) 0.0588(4) 0.0588(4) 0.0036(4) -0.0036(4) 0.0036(4)
N1 0.0735(19) 0.0607(17) 0.077(2) -0.0061(15) -0.0129(15) 0.0088(16)
C1 0.0604(16) 0.0604(16) 0.0604(16) -0.0007(16) -0.0007(16) 0.0007(16)
C2 0.064(2) 0.063(2) 0.077(2) -0.0040(17) -0.0035(19) 0.0085(19)
C3 0.098(3) 0.081(3) 0.067(2) -0.009(2) -0.005(2) 0.007(2)
C4 0.089(3) 0.108(3) 0.077(3) -0.009(3) -0.014(3) 0.014(2)
C5 0.074(3) 0.171(5) 0.099(4) 0.009(3) -0.016(3) 0.025(4)
C6 0.149(6) 0.155(6) 0.143(5) 0.091(5) -0.044(5) -0.036(5)
C7 0.118(4) 0.126(4) 0.100(3) 0.042(4) -0.032(3) -0.036(3)

loop_
_atom_type_symbol
_atom_type_description
_atom_type_scat_dispersion_real
_atom_type_scat_dispersion_imag
_atom_type_scat_source
C C 0.0033 0.0016 'International Tables Vol C Tables 4.2.6.8 and 6.1.1.4'
H H 0.0000 0.0000 'International Tables Vol C Tables 4.2.6.8 and 6.1.1.4'
N N 0.0061 0.0033 'International Tables Vol C Tables 4.2.6.8 and 6.1.1.4'
Cl Cl 0.1484 0.1585 'International Tables Vol C Tables 4.2.6.8 and 6.1.1.4'

loop_
_geom_angle_atom_site_label_1
_geom_angle_atom_site_label_2
_geom_angle_atom_site_label_3
_geom_angle
_geom_angle_publ_flag
C1 N1 C2 125.6(3) yes
C1 N1 H1 117.2 ?
C2 N1 H1 117.2 ?
N1 C2 C3 110.7(3) yes
N1 C2 C7 110.3(3) yes
C3 C2 C7 110.0(3) yes
N1 C2 H2 108.6 ?
C3 C2 H2 108.6 ?
C7 C2 H2 108.6 ?
C2 C3 C4 109.3(3) ?
C2 C3 H3A 109.8 ?
C4 C3 H3A 109.8 ?
C2 C3 H3B 109.8 ?
C4 C3 H3B 109.8 ?
H3A C3 H3B 108.3 ?
C5 C4 C3 111.5(4) ?
C5 C4 H4A 109.3 ?
C3 C4 H4A 109.3 ?
C5 C4 H4B 109.3 ?
C3 C4 H4B 109.3 ?
H4A C4 H4B 108.0 ?
C4 C5 C6 110.4(4) ?
C4 C5 H5A 109.6 ?
C6 C5 H5A 109.6 ?
C4 C5 H5B 109.6 ?
C6 C5 H5B 109.6 ?
H5A C5 H5B 108.1 ?
C5 C6 C7 110.8(5) ?
C5 C6 H6A 109.5 ?
C7 C6 H6A 109.5 ?
C5 C6 H6B 109.5 ?
C7 C6 H6B 109.5 ?
H6A C6 H6B 108.1 ?
C2 C7 C6 110.3(4) ?
C2 C7 H7A 109.6 ?
C6 C7 H7A 109.6 ?
C2 C7 H7B 109.6 ?
C6 C7 H7B 109.6 ?
H7A C7 H7B 108.1 ?

loop_
_geom_bond_atom_site_label_1
_geom_bond_atom_site_label_2
_geom_bond_distance
_geom_bond_publ_flag
N1 C1 1.331(3) yes
N1 C2 1.460(4) yes
N1 H1 0.8600 ?
C2 C3 1.500(6) yes
C2 C7 1.504(6) yes
C2 H2 0.9800 ?
C3 C4 1.530(6) yes
C3 H3A 0.9700 ?
C3 H3B 0.9700 ?
C4 C5 1.475(8) yes
C4 H4A 0.9700 ?
C4 H4B 0.9700 ?
C5 C6 1.502(8) yes
C5 H5A 0.9700 ?
C5 H5B 0.9700 ?
C6 C7 1.545(8) yes
C6 H6A 0.9700 ?
C6 H6B 0.9700 ?
C7 H7A 0.9700 ?
C7 H7B 0.9700 ?

loop_
_geom_hbond_atom_site_label_D
_geom_hbond_atom_site_label_H
_geom_hbond_atom_site_label_A
_geom_hbond_distance_DH
_geom_hbond_distance_HA
_geom_hbond_distance_DA
_geom_hbond_angle_DHA
_geom_hbond_publ_flag
N1 H1 Cl1 0.86 2.72 3.539(3) 160 yes

loop_
_geom_torsion_atom_site_label_1
_geom_torsion_atom_site_label_2
_geom_torsion_atom_site_label_3
_geom_torsion_atom_site_label_4
_geom_torsion_site_symmetry_4
_geom_torsion
_geom_torsion_publ_flag
C2 N1 C1 N1 7_674 -20.2(8) ?
C2 N1 C1 N1 10_756 161.9(3) ?
C1 N1 C2 C3 . 154.2(4) ?
C1 N1 C2 C7 . -83.8(5) ?
N1 C2 C3 C4 . -178.8(3) ?
C7 C2 C3 C4 . 58.9(5) yes
C2 C3 C4 C5 . -59.5(5) yes
C3 C4 C5 C6 . 57.9(6) yes
C4 C5 C6 C7 . -55.7(7) yes
N1 C2 C7 C6 . 179.7(5) ?
C3 C2 C7 C6 . -57.9(6) yes
C5 C6 C7 C2 . 56.0(7) yes

loop_
_cod_related_entry_id
_cod_related_entry_database
_cod_related_entry_code
1 ChemSpider 26476892
